data_4086593
loop_
_publ_author_name
'Lee, Siu Yin'
'Fung, Hong Sang'
'Feng, Shiyu'
'Chan, Kin Shing'

_publ_section_title
;
 Visible Light Photocatalysis of Carbon--Carbon \s-Bond Anaerobic
 Oxidation of Ketones with Water by Cobalt(II) Porphyrins
;
_journal_issue 15
_journal_name_full Organometallics
_journal_page_first 2480
_journal_paper_doi 10.1021/acs.organomet.6b00352
_journal_volume 35
_journal_year 2016
_chemical_formula_sum 'C52 H43 Co N4 O'
_chemical_formula_weight 798.83
_chemical_name_systematic
; 
 ? 
;
_space_group_IT_number 2
_symmetry_cell_setting triclinic
_symmetry_space_group_name_Hall '-P 1'
_symmetry_space_group_name_H-M 'P -1'
_atom_sites_solution_hydrogens geom
_atom_sites_solution_primary direct
_atom_sites_solution_secondary difmap
_audit_creation_method SHELXL-97
_cell_angle_alpha 82.010(2)
_cell_angle_beta 77.176(2)
_cell_angle_gamma 84.527(2)
_cell_formula_units_Z 2
_cell_length_a 11.1015(10)
_cell_length_b 11.8717(11)
_cell_length_c 16.5406(14)
_cell_measurement_reflns_used 95
_cell_measurement_temperature 296(2)
_cell_measurement_theta_max 15
_cell_measurement_theta_min 15
_cell_volume 2100.2(3)
_computing_cell_refinement 'BRUKER KAPPA APEXII DUO DIFFRACTOMETER'
_computing_data_collection 'BRUKER KAPPA APEXII DUO DIFFRACTOMETER'
_computing_data_reduction 'BRUKER KAPPA APEXII DUO DIFFRACTOMETER'
_computing_molecular_graphics 'SIEMENS SHELXTL'
_computing_publication_material 'SIEMENS SHELXTL'
_computing_structure_refinement 'SHELXL-97 (Sheldrick, 2008)'
_computing_structure_solution 'SHELXS-97 (Sheldrick, 2008)'
_diffrn_ambient_temperature 296(2)
_diffrn_measured_fraction_theta_full 0.996
_diffrn_measured_fraction_theta_max 0.996
_diffrn_measurement_device_type 'BRUKER KAPPA APEXII DUO DIFFRACTOMETER'
_diffrn_measurement_method 'PHI & OMEGA SCAN'
_diffrn_radiation_monochromator graphite
_diffrn_radiation_source 'fine-focus sealed tube'
_diffrn_radiation_type MoK\a
_diffrn_radiation_wavelength 0.71073
_diffrn_reflns_av_R_equivalents 0.0513
_diffrn_reflns_av_sigmaI/netI 0.0483
_diffrn_reflns_limit_h_max 13
_diffrn_reflns_limit_h_min -13
_diffrn_reflns_limit_k_max 14
_diffrn_reflns_limit_k_min -14
_diffrn_reflns_limit_l_max 19
_diffrn_reflns_limit_l_min -19
_diffrn_reflns_number 30229
_diffrn_reflns_theta_full 25.25
_diffrn_reflns_theta_max 25.25
_diffrn_reflns_theta_min 1.74
_exptl_absorpt_coefficient_mu 0.452
_exptl_absorpt_correction_T_max 0.7456
_exptl_absorpt_correction_T_min 0.6694
_exptl_absorpt_correction_type multi-scan
_exptl_crystal_colour red
_exptl_crystal_density_diffrn 1.263
_exptl_crystal_density_method 'not measured'
_exptl_crystal_description block
_exptl_crystal_F_000 836
_exptl_crystal_size_max 0.40
_exptl_crystal_size_mid 0.30
_exptl_crystal_size_min 0.20
_refine_diff_density_max 0.322
_refine_diff_density_min -0.308
_refine_diff_density_rms 0.048
_refine_ls_extinction_method none
_refine_ls_goodness_of_fit_ref 1.052
_refine_ls_hydrogen_treatment riding
_refine_ls_matrix_type full
_refine_ls_number_parameters 523
_refine_ls_number_reflns 7587
_refine_ls_number_restraints 0
_refine_ls_restrained_S_all 1.052
_refine_ls_R_factor_all 0.0756
_refine_ls_R_factor_gt 0.0436
_refine_ls_shift/su_max 0.001
_refine_ls_shift/su_mean 0.000
_refine_ls_structure_factor_coef Fsqd
_refine_ls_weighting_details 'calc w=1/[\s^2^(Fo^2^)+(0.0573P)^2^+1.0576P] where P=(Fo^2^+2Fc^2^)/3'
_refine_ls_weighting_scheme calc
_refine_ls_wR_factor_gt 0.1075
_refine_ls_wR_factor_ref 0.1310
_reflns_number_gt 5409
_reflns_number_total 7587
_reflns_threshold_expression >2sigma(I)
_cod_data_source_file om6b00352_si_002.cif
_cod_data_source_block Co(ttp)COiPr_1a
_cod_depositor_comments
;
The following automatic conversions were performed:

'_symmetry_cell_setting' value 'Triclinic' changed to 'triclinic'
according to
/usr/data/users/saulius/crontab/automatic-downloads/rss-feeds/ACS/lib/dictionaries/cif_core.dic
dictionary named 'cif_core.dic' version 2.4.2 from 2011-04-26.

Automatic conversion script
Id: cif_fix_values 4268 2015-11-12 08:31:59Z antanas 

 Adding full bibliography for 4086593--4086596.cif.
;
_cod_original_sg_symbol_H-M P-1
_cod_database_code 4086593

loop_
_symmetry_equiv_pos_as_xyz
'x, y, z'
'-x, -y, -z'

loop_
_atom_site_label
_atom_site_type_symbol
_atom_site_fract_x
_atom_site_fract_y
_atom_site_fract_z
_atom_site_U_iso_or_equiv
_atom_site_adp_type
_atom_site_occupancy
_atom_site_symmetry_multiplicity
_atom_site_calc_flag
_atom_site_refinement_flags
Co1 Co -0.90727(3) 0.12484(3) 0.22813(2) 0.03740(13) Uani 1 1 d .
O1 O -0.8227(3) 0.3272(3) 0.1511(3) 0.1370(16) Uani 1 1 d .
N1 N -0.8442(2) 0.06015(19) 0.12344(14) 0.0407(5) Uani 1 1 d .
N2 N -1.0415(2) 0.2046(2) 0.18124(13) 0.0413(6) Uani 1 1 d .
N3 N -0.9773(2) 0.18335(19) 0.33430(13) 0.0407(5) Uani 1 1 d .
N4 N -0.8050(2) 0.01219(19) 0.28453(14) 0.0400(5) Uani 1 1 d .
C1 C -0.7539(3) -0.0275(2) 0.10876(18) 0.0440(7) Uani 1 1 d .
C2 C -0.7168(3) -0.0349(3) 0.02079(19) 0.0561(8) Uani 1 1 d .
H2A H -0.6580 -0.0872 -0.0048 0.067 Uiso 1 1 calc R
C3 C -0.7832(3) 0.0479(3) -0.01792(18) 0.0554(8) Uani 1 1 d .
H3A H -0.7767 0.0646 -0.0753 0.066 Uiso 1 1 calc R
C4 C -0.8654(3) 0.1057(2) 0.04529(17) 0.0451(7) Uani 1 1 d .
C5 C -0.9620(3) 0.1842(2) 0.03232(17) 0.0453(7) Uani 1 1 d .
C6 C -1.0516(3) 0.2186(2) 0.09869(17) 0.0443(7) Uani 1 1 d .
C7 C -1.1702(3) 0.2719(3) 0.09090(19) 0.0525(8) Uani 1 1 d .
H7A H -1.1994 0.2892 0.0418 0.063 Uiso 1 1 calc R
C8 C -1.2315(3) 0.2922(3) 0.16740(19) 0.0521(8) Uani 1 1 d .
H8A H -1.3123 0.3236 0.1815 0.063 Uiso 1 1 calc R
C9 C -1.1501(3) 0.2566(2) 0.22350(17) 0.0429(7) Uani 1 1 d .
C10 C -1.1690(3) 0.2846(2) 0.30441(17) 0.0446(7) Uani 1 1 d .
C11 C -1.0809(3) 0.2564(2) 0.35327(17) 0.0448(7) Uani 1 1 d .
C12 C -1.0876(3) 0.2957(3) 0.43207(19) 0.0562(8) Uani 1 1 d .
H12A H -1.1482 0.3466 0.4577 0.067 Uiso 1 1 calc R
C13 C -0.9905(3) 0.2459(3) 0.46221(19) 0.0575(9) Uani 1 1 d .
H13A H -0.9699 0.2574 0.5119 0.069 Uiso 1 1 calc R
C14 C -0.9240(3) 0.1713(3) 0.40362(17) 0.0452(7) Uani 1 1 d .
C15 C -0.8342(3) 0.0870(3) 0.41972(17) 0.0425(7) Uani 1 1 d .
C16 C -0.7879(3) 0.0061(2) 0.36601(17) 0.0421(7) Uani 1 1 d .
C17 C -0.7155(3) -0.0961(3) 0.38572(19) 0.0517(8) Uani 1 1 d .
H17A H -0.6943 -0.1207 0.4369 0.062 Uiso 1 1 calc R
C18 C -0.6835(3) -0.1500(3) 0.3173(2) 0.0535(8) Uani 1 1 d .
H18A H -0.6367 -0.2190 0.3124 0.064 Uiso 1 1 calc R
C19 C -0.7349(3) -0.0814(2) 0.25285(18) 0.0428(7) Uani 1 1 d .
C20 C -0.7071(3) -0.0995(2) 0.16943(18) 0.0442(7) Uani 1 1 d .
C21 C -0.9729(3) 0.2343(3) -0.05444(17) 0.0460(7) Uani 1 1 d .
C22 C -0.9857(3) 0.1695(3) -0.11507(19) 0.0562(8) Uani 1 1 d .
H22A H -0.9856 0.0906 -0.1033 0.067 Uiso 1 1 calc R
C23 C -0.9985(3) 0.2221(4) -0.1933(2) 0.0694(10) Uani 1 1 d .
H23A H -1.0074 0.1772 -0.2332 0.083 Uiso 1 1 calc R
C24 C -0.9986(3) 0.3383(4) -0.2137(2) 0.0735(11) Uani 1 1 d .
C25 C -0.9879(3) 0.4026(3) -0.1535(2) 0.0739(11) Uani 1 1 d .
H25A H -0.9895 0.4816 -0.1653 0.089 Uiso 1 1 calc R
C26 C -0.9748(3) 0.3517(3) -0.0751(2) 0.0582(8) Uani 1 1 d .
H26A H -0.9670 0.3973 -0.0354 0.070 Uiso 1 1 calc R
C27 C -1.0139(5) 0.3936(5) -0.2999(3) 0.130(2) Uani 1 1 d .
H27A H -1.0116 0.4747 -0.3031 0.195 Uiso 1 1 calc R
H27B H -1.0918 0.3758 -0.3093 0.195 Uiso 1 1 calc R
H27C H -0.9479 0.3650 -0.3416 0.195 Uiso 1 1 calc R
C31 C -1.2886(3) 0.3480(3) 0.33877(17) 0.0484(7) Uani 1 1 d .
C32 C -1.3158(3) 0.4597(3) 0.3096(2) 0.0686(10) Uani 1 1 d .
H32A H -1.2565 0.4988 0.2696 0.082 Uiso 1 1 calc R
C33 C -1.4296(4) 0.5151(3) 0.3385(3) 0.0767(11) Uani 1 1 d .
H33A H -1.4454 0.5905 0.3172 0.092 Uiso 1 1 calc R
C34 C -1.5195(3) 0.4612(3) 0.3979(2) 0.0654(10) Uani 1 1 d .
C35 C -1.4915(3) 0.3509(3) 0.4281(2) 0.0676(10) Uani 1 1 d .
H35A H -1.5501 0.3129 0.4693 0.081 Uiso 1 1 calc R
C36 C -1.3779(3) 0.2935(3) 0.3991(2) 0.0586(9) Uani 1 1 d .
H36A H -1.3623 0.2182 0.4205 0.070 Uiso 1 1 calc R
C37 C -1.6462(4) 0.5196(4) 0.4278(3) 0.1011(16) Uani 1 1 d .
H37A H -1.6495 0.5960 0.3999 0.152 Uiso 1 1 calc R
H37B H -1.6606 0.5218 0.4870 0.152 Uiso 1 1 calc R
H37C H -1.7086 0.4781 0.4154 0.152 Uiso 1 1 calc R
C41 C -0.7902(3) 0.0758(3) 0.50008(18) 0.0456(7) Uani 1 1 d .
C42 C -0.6692(3) 0.0910(4) 0.4995(2) 0.0714(11) Uani 1 1 d .
H42A H -0.6153 0.1116 0.4490 0.086 Uiso 1 1 calc R
C43 C -0.6257(4) 0.0760(4) 0.5733(2) 0.0841(13) Uani 1 1 d .
H43A H -0.5432 0.0867 0.5714 0.101 Uiso 1 1 calc R
C44 C -0.7032(4) 0.0455(3) 0.6489(2) 0.0688(10) Uani 1 1 d .
C45 C -0.8215(3) 0.0288(3) 0.6490(2) 0.0626(9) Uani 1 1 d .
H45A H -0.8747 0.0061 0.6994 0.075 Uiso 1 1 calc R
C46 C -0.8662(3) 0.0444(3) 0.57612(19) 0.0573(8) Uani 1 1 d .
H46A H -0.9489 0.0335 0.5787 0.069 Uiso 1 1 calc R
C47 C -0.6564(5) 0.0280(5) 0.7296(3) 0.1177(19) Uani 1 1 d .
H47A H -0.7231 0.0071 0.7757 0.177 Uiso 1 1 calc R
H47B H -0.6251 0.0974 0.7376 0.177 Uiso 1 1 calc R
H47C H -0.5914 -0.0317 0.7267 0.177 Uiso 1 1 calc R
C51 C -0.6155(3) -0.1956(2) 0.14279(18) 0.0469(7) Uani 1 1 d .
C52 C -0.4917(3) -0.1850(3) 0.1324(3) 0.0832(13) Uani 1 1 d .
H52A H -0.4645 -0.1177 0.1426 0.100 Uiso 1 1 calc R
C53 C -0.4058(4) -0.2716(3) 0.1071(3) 0.0910(14) Uani 1 1 d .
H53A H -0.3221 -0.2612 0.1005 0.109 Uiso 1 1 calc R
C54 C -0.4404(4) -0.3715(3) 0.0914(2) 0.0612(9) Uani 1 1 d .
C55 C -0.5639(4) -0.3831(3) 0.1027(3) 0.0829(12) Uani 1 1 d .
H55A H -0.5906 -0.4512 0.0934 0.099 Uiso 1 1 calc R
C56 C -0.6518(4) -0.2957(3) 0.1278(3) 0.0722(11) Uani 1 1 d .
H56A H -0.7356 -0.3059 0.1343 0.087 Uiso 1 1 calc R
C57 C -0.3441(4) -0.4640(3) 0.0612(3) 0.0885(13) Uani 1 1 d .
H57A H -0.2629 -0.4394 0.0575 0.133 Uiso 1 1 calc R
H57B H -0.3522 -0.4790 0.0072 0.133 Uiso 1 1 calc R
H57C H -0.3561 -0.5322 0.0999 0.133 Uiso 1 1 calc R
C61 C -0.7950(3) 0.2446(3) 0.1909(2) 0.0529(8) Uani 1 1 d .
C62 C -0.6669(4) 0.2264(4) 0.2103(3) 0.0929(15) Uani 1 1 d .
H62A H -0.6612 0.1546 0.2468 0.112 Uiso 1 1 calc R
C63 C -0.5706(5) 0.2211(6) 0.1304(4) 0.145(3) Uani 1 1 d .
H63A H -0.4897 0.2088 0.1431 0.218 Uiso 1 1 calc R
H63B H -0.5755 0.2916 0.0946 0.218 Uiso 1 1 calc R
H63C H -0.5852 0.1595 0.1026 0.218 Uiso 1 1 calc R
C64 C -0.6437(8) 0.3225(8) 0.2533(4) 0.238(5) Uani 1 1 d .
H64A H -0.7038 0.3252 0.3047 0.357 Uiso 1 1 calc R
H64B H -0.6501 0.3931 0.2178 0.357 Uiso 1 1 calc R
H64C H -0.5621 0.3109 0.2649 0.357 Uiso 1 1 calc R

loop_
_atom_site_aniso_label
_atom_site_aniso_U_11
_atom_site_aniso_U_22
_atom_site_aniso_U_33
_atom_site_aniso_U_23
_atom_site_aniso_U_13
_atom_site_aniso_U_12
Co1 0.0349(2) 0.0414(2) 0.0337(2) -0.00305(15) -0.00661(15) 0.00464(16)
O1 0.070(2) 0.076(2) 0.243(4) 0.069(3) -0.040(2) -0.0129(16)
N1 0.0397(14) 0.0418(13) 0.0386(13) -0.0034(10) -0.0088(10) 0.0065(11)
N2 0.0380(13) 0.0494(14) 0.0337(12) -0.0041(10) -0.0064(10) 0.0072(11)
N3 0.0374(13) 0.0473(14) 0.0361(12) -0.0032(10) -0.0086(10) 0.0029(11)
N4 0.0365(13) 0.0423(13) 0.0388(13) -0.0014(10) -0.0068(10) 0.0009(10)
C1 0.0417(17) 0.0431(16) 0.0448(16) -0.0077(13) -0.0070(13) 0.0073(13)
C2 0.056(2) 0.058(2) 0.0494(18) -0.0128(15) -0.0045(15) 0.0179(16)
C3 0.061(2) 0.063(2) 0.0356(16) -0.0061(14) -0.0059(14) 0.0171(17)
C4 0.0470(18) 0.0487(17) 0.0364(15) -0.0049(13) -0.0065(13) 0.0065(14)
C5 0.0482(18) 0.0491(17) 0.0363(15) -0.0041(13) -0.0090(13) 0.0068(14)
C6 0.0440(17) 0.0522(18) 0.0351(15) -0.0040(13) -0.0105(13) 0.0083(14)
C7 0.0493(19) 0.065(2) 0.0419(17) -0.0049(14) -0.0156(14) 0.0132(16)
C8 0.0390(17) 0.066(2) 0.0489(18) -0.0071(15) -0.0111(14) 0.0150(15)
C9 0.0371(16) 0.0483(17) 0.0398(16) -0.0025(13) -0.0066(12) 0.0067(13)
C10 0.0423(17) 0.0473(17) 0.0389(16) -0.0027(13) -0.0033(13) 0.0077(13)
C11 0.0448(18) 0.0495(17) 0.0367(15) -0.0039(13) -0.0069(13) 0.0071(14)
C12 0.057(2) 0.066(2) 0.0432(17) -0.0166(15) -0.0092(15) 0.0196(17)
C13 0.062(2) 0.070(2) 0.0421(17) -0.0165(15) -0.0142(15) 0.0083(18)
C14 0.0409(17) 0.0551(18) 0.0382(15) -0.0037(13) -0.0072(13) -0.0017(14)
C15 0.0341(16) 0.0539(18) 0.0393(15) 0.0001(13) -0.0099(12) -0.0043(13)
C16 0.0344(16) 0.0512(17) 0.0385(15) 0.0021(13) -0.0093(12) 0.0003(13)
C17 0.0481(19) 0.058(2) 0.0470(18) 0.0051(15) -0.0156(14) 0.0053(15)
C18 0.053(2) 0.0479(18) 0.057(2) 0.0030(15) -0.0170(15) 0.0105(15)
C19 0.0371(16) 0.0421(16) 0.0480(17) -0.0023(13) -0.0104(13) 0.0019(13)
C20 0.0385(17) 0.0412(16) 0.0519(18) -0.0065(13) -0.0094(13) 0.0029(13)
C21 0.0415(17) 0.0563(19) 0.0368(15) -0.0025(13) -0.0079(13) 0.0087(14)
C22 0.056(2) 0.069(2) 0.0435(18) -0.0095(15) -0.0114(15) 0.0041(17)
C23 0.063(2) 0.107(3) 0.0410(18) -0.0164(19) -0.0149(16) 0.001(2)
C24 0.064(3) 0.104(3) 0.046(2) 0.011(2) -0.0132(17) 0.003(2)
C25 0.073(3) 0.074(3) 0.064(2) 0.022(2) -0.0148(19) 0.003(2)
C26 0.065(2) 0.058(2) 0.0494(19) -0.0044(15) -0.0138(16) 0.0080(17)
C27 0.145(5) 0.173(5) 0.066(3) 0.037(3) -0.044(3) -0.004(4)
C31 0.0437(18) 0.060(2) 0.0382(16) -0.0084(14) -0.0083(13) 0.0127(15)
C32 0.064(2) 0.061(2) 0.068(2) -0.0027(18) 0.0021(18) 0.0147(18)
C33 0.074(3) 0.066(2) 0.079(3) -0.008(2) -0.006(2) 0.028(2)
C34 0.053(2) 0.084(3) 0.061(2) -0.0284(19) -0.0164(18) 0.0254(19)
C35 0.052(2) 0.087(3) 0.057(2) -0.0163(19) 0.0024(17) 0.005(2)
C36 0.058(2) 0.061(2) 0.0510(19) -0.0055(16) -0.0048(16) 0.0105(17)
C37 0.065(3) 0.131(4) 0.107(3) -0.051(3) -0.018(2) 0.044(3)
C41 0.0394(17) 0.0557(18) 0.0414(16) -0.0018(13) -0.0101(13) -0.0038(14)
C42 0.050(2) 0.119(3) 0.0443(19) 0.0016(19) -0.0094(15) -0.018(2)
C43 0.049(2) 0.145(4) 0.064(2) -0.009(2) -0.0227(18) -0.017(2)
C44 0.068(2) 0.098(3) 0.0453(19) -0.0032(18) -0.0228(17) -0.011(2)
C45 0.065(2) 0.082(3) 0.0386(17) 0.0046(16) -0.0094(16) -0.0165(19)
C46 0.0471(19) 0.076(2) 0.0484(19) 0.0016(16) -0.0106(15) -0.0153(17)
C47 0.106(4) 0.197(6) 0.062(3) 0.004(3) -0.048(3) -0.029(4)
C51 0.0481(19) 0.0413(17) 0.0508(18) -0.0054(13) -0.0131(14) 0.0061(14)
C52 0.053(2) 0.057(2) 0.146(4) -0.043(2) -0.021(2) 0.0080(18)
C53 0.053(2) 0.071(3) 0.151(4) -0.042(3) -0.016(2) 0.016(2)
C54 0.068(3) 0.048(2) 0.062(2) -0.0043(16) -0.0146(18) 0.0199(17)
C55 0.090(3) 0.043(2) 0.114(3) -0.027(2) -0.011(3) 0.003(2)
C56 0.056(2) 0.057(2) 0.106(3) -0.024(2) -0.014(2) -0.0002(18)
C57 0.093(3) 0.065(2) 0.098(3) -0.015(2) -0.015(2) 0.036(2)
C61 0.058(2) 0.0431(18) 0.0519(18) 0.0001(14) -0.0049(15) -0.0011(15)
C62 0.102(3) 0.097(3) 0.091(3) 0.046(3) -0.059(3) -0.056(3)
C63 0.063(3) 0.174(6) 0.207(7) -0.083(5) -0.004(4) -0.018(4)
C64 0.275(10) 0.373(12) 0.106(5) -0.077(6) -0.003(5) -0.240(10)

loop_
_atom_type_symbol
_atom_type_description
_atom_type_scat_dispersion_real
_atom_type_scat_dispersion_imag
_atom_type_scat_source
C C 0.0033 0.0016 'International Tables Vol C Tables 4.2.6.8 and 6.1.1.4'
H H 0.0000 0.0000 'International Tables Vol C Tables 4.2.6.8 and 6.1.1.4'
N N 0.0061 0.0033 'International Tables Vol C Tables 4.2.6.8 and 6.1.1.4'
O O 0.0106 0.0060 'International Tables Vol C Tables 4.2.6.8 and 6.1.1.4'
Co Co 0.3494 0.9721 'International Tables Vol C Tables 4.2.6.8 and 6.1.1.4'

loop_
_geom_angle_atom_site_label_1
_geom_angle_atom_site_label_2
_geom_angle_atom_site_label_3
_geom_angle
C61 Co1 N2 95.70(12)
C61 Co1 N4 100.20(12)
N2 Co1 N4 164.10(10)
C61 Co1 N3 93.14(12)
N2 Co1 N3 90.09(9)
N4 Co1 N3 89.30(9)
C61 Co1 N1 90.01(12)
N2 Co1 N1 89.21(9)
N4 Co1 N1 90.53(9)
N3 Co1 N1 176.83(10)
C1 N1 C4 105.6(2)
C1 N1 Co1 127.25(18)
C4 N1 Co1 126.35(18)
C6 N2 C9 105.0(2)
C6 N2 Co1 127.35(18)
C9 N2 Co1 127.63(18)
C11 N3 C14 105.1(2)
C11 N3 Co1 127.80(18)
C14 N3 Co1 126.61(19)
C19 N4 C16 104.8(2)
C19 N4 Co1 127.48(19)
C16 N4 Co1 127.71(19)
N1 C1 C20 125.6(3)
N1 C1 C2 110.0(2)
C20 C1 C2 124.5(3)
C3 C2 C1 107.3(3)
C2 C3 C4 107.6(3)
C5 C4 N1 124.5(2)
C5 C4 C3 125.5(3)
N1 C4 C3 109.5(2)
C4 C5 C6 121.3(3)
C4 C5 C21 120.8(2)
C6 C5 C21 117.9(2)
N2 C6 C5 125.7(3)
N2 C6 C7 110.2(2)
C5 C6 C7 124.1(3)
C8 C7 C6 107.4(3)
C7 C8 C9 107.5(3)
N2 C9 C10 124.8(3)
N2 C9 C8 109.7(2)
C10 C9 C8 124.9(3)
C9 C10 C11 122.2(3)
C9 C10 C31 118.0(3)
C11 C10 C31 119.8(3)
N3 C11 C10 125.0(3)
N3 C11 C12 110.2(2)
C10 C11 C12 124.7(3)
C13 C12 C11 107.5(3)
C12 C13 C14 107.3(3)
C15 C14 N3 124.6(3)
C15 C14 C13 125.0(3)
N3 C14 C13 109.6(3)
C16 C15 C14 122.1(3)
C16 C15 C41 117.5(3)
C14 C15 C41 120.2(3)
C15 C16 N4 124.9(2)
C15 C16 C17 125.2(3)
N4 C16 C17 109.9(2)
C18 C17 C16 107.9(3)
C17 C18 C19 107.2(3)
C20 C19 N4 125.1(3)
C20 C19 C18 124.6(3)
N4 C19 C18 110.0(3)
C1 C20 C19 122.5(3)
C1 C20 C51 118.5(3)
C19 C20 C51 118.8(3)
C22 C21 C26 117.5(3)
C22 C21 C5 123.4(3)
C26 C21 C5 119.1(3)
C21 C22 C23 120.1(3)
C24 C23 C22 122.0(3)
C25 C24 C23 117.9(3)
C25 C24 C27 121.3(4)
C23 C24 C27 120.8(4)
C24 C25 C26 120.9(4)
C25 C26 C21 121.5(3)
C32 C31 C36 117.7(3)
C32 C31 C10 122.0(3)
C36 C31 C10 120.3(3)
C31 C32 C33 121.3(4)
C34 C33 C32 121.4(4)
C35 C34 C33 117.2(3)
C35 C34 C37 120.9(4)
C33 C34 C37 121.9(4)
C34 C35 C36 122.2(4)
C31 C36 C35 120.2(3)
C42 C41 C46 117.4(3)
C42 C41 C15 120.4(3)
C46 C41 C15 122.1(3)
C41 C42 C43 121.0(3)
C44 C43 C42 120.9(3)
C45 C44 C43 117.9(3)
C45 C44 C47 120.9(3)
C43 C44 C47 121.2(4)
C44 C45 C46 121.8(3)
C41 C46 C45 121.0(3)
C52 C51 C56 117.5(3)
C52 C51 C20 120.6(3)
C56 C51 C20 121.9(3)
C51 C52 C53 121.6(4)
C54 C53 C52 121.6(4)
C53 C54 C55 117.1(3)
C53 C54 C57 120.6(4)
C55 C54 C57 122.3(4)
C54 C55 C56 121.9(4)
C51 C56 C55 120.3(4)
O1 C61 C62 120.3(3)
O1 C61 Co1 120.6(3)
C62 C61 Co1 119.0(2)
C64 C62 C63 109.3(4)
C64 C62 C61 109.9(5)
C63 C62 C61 109.9(4)

loop_
_geom_bond_atom_site_label_1
_geom_bond_atom_site_label_2
_geom_bond_distance
Co1 C61 1.925(3)
Co1 N2 1.939(2)
Co1 N4 1.944(2)
Co1 N3 1.950(2)
Co1 N1 1.951(2)
O1 C61 1.159(4)
N1 C1 1.382(3)
N1 C4 1.391(3)
N2 C6 1.381(3)
N2 C9 1.388(3)
N3 C11 1.378(3)
N3 C14 1.387(3)
N4 C19 1.389(3)
N4 C16 1.393(3)
C1 C20 1.384(4)
C1 C2 1.434(4)
C2 C3 1.348(4)
C3 C4 1.433(4)
C4 C5 1.386(4)
C5 C6 1.387(4)
C5 C21 1.501(4)
C6 C7 1.429(4)
C7 C8 1.339(4)
C8 C9 1.431(4)
C9 C10 1.390(4)
C10 C11 1.390(4)
C10 C31 1.499(4)
C11 C12 1.429(4)
C12 C13 1.340(4)
C13 C14 1.436(4)
C14 C15 1.386(4)
C15 C16 1.385(4)
C15 C41 1.500(4)
C16 C17 1.429(4)
C17 C18 1.341(4)
C18 C19 1.437(4)
C19 C20 1.388(4)
C20 C51 1.500(4)
C21 C22 1.384(4)
C21 C26 1.388(4)
C22 C23 1.388(5)
C23 C24 1.375(5)
C24 C25 1.367(5)
C24 C27 1.523(5)
C25 C26 1.384(5)
C31 C32 1.376(4)
C31 C36 1.379(4)
C32 C33 1.386(5)
C33 C34 1.373(5)
C34 C35 1.368(5)
C34 C37 1.518(5)
C35 C36 1.393(5)
C41 C42 1.370(4)
C41 C46 1.375(4)
C42 C43 1.393(5)
C43 C44 1.376(5)
C44 C45 1.346(5)
C44 C47 1.518(5)
C45 C46 1.386(4)
C51 C52 1.362(5)
C51 C56 1.363(4)
C52 C53 1.377(5)
C53 C54 1.356(5)
C54 C55 1.360(5)
C54 C57 1.513(5)
C55 C56 1.395(5)
C61 C62 1.515(5)
C62 C64 1.496(7)
C62 C63 1.509(7)
